data_7050995
loop_
_publ_author_name
'Collings, Jonathan C.'
'Roscoe, Karl P.'
'Robins, Edward G.'
'Batsanov, Andrei S.'
'Stimson, Lorna M.'
'Howard, Judith A. K.'
'Clark, Stewart J.'
'Marder, Todd B.'

_publ_section_title
;
  Arene--perfluoroarene interactions in crystal engineering 8: structures
  of 1:1 complexes of hexafluorobenzene with fused-ring polyaromatic
  hydrocarbons
;
_journal_issue 12
_journal_name_full 'New Journal of Chemistry'
_journal_page_first 1740
_journal_page_last 1746
_journal_paper_doi 10.1039/B207102A
_journal_volume 26
_journal_year 2002
_chemical_formula_moiety 'C10 H8,C6 F6'
_chemical_formula_sum 'C16 H8 F6'
_chemical_formula_weight 314.22
_chemical_name_systematic
;
hexafluorobenzene : naphthalene
;
_space_group_IT_number 15
_symmetry_cell_setting monoclinic
_symmetry_space_group_name_Hall '-C 2yc'
_symmetry_space_group_name_H-M 'C 1 2/c 1'
_atom_sites_solution_hydrogens geom
_atom_sites_solution_primary direct
_atom_sites_solution_secondary difmap
_audit_creation_method SHELXL-97
_cell_angle_alpha 90.00
_cell_angle_beta 97.15(1)
_cell_angle_gamma 90.00
_cell_formula_units_Z 4
_cell_length_a 11.806(1)
_cell_length_b 13.508(1)
_cell_length_c 8.426(2)
_cell_measurement_reflns_used 574
_cell_measurement_temperature 180(2)
_cell_measurement_theta_max 26
_cell_measurement_theta_min 12
_cell_volume 1333.3(4)
_computing_cell_refinement 'Bruker SMART'
_computing_data_collection 'Bruker SMART'
_computing_data_reduction 'Bruker SHELXTL'
_computing_molecular_graphics 'Bruker SHELXTL'
_computing_publication_material 'Bruker SHELXTL'
_computing_structure_refinement 'SHELXL-97 (Sheldrick, 1997)'
_computing_structure_solution 'SHELXS-97 (Sheldrick, 1990)'
_diffrn_ambient_temperature 180(2)
_diffrn_detector_area_resol_mean 8
_diffrn_measured_fraction_theta_full 0.997
_diffrn_measured_fraction_theta_max 0.997
_diffrn_measurement_device_type 'SMART 1K CCD area detector'
_diffrn_measurement_method '\w scans'
_diffrn_radiation_monochromator graphite
_diffrn_radiation_source 'fine-focus sealed tube'
_diffrn_radiation_type MoK\a
_diffrn_radiation_wavelength 0.71073
_diffrn_reflns_av_R_equivalents 0.0503
_diffrn_reflns_av_sigmaI/netI 0.0361
_diffrn_reflns_limit_h_max 13
_diffrn_reflns_limit_h_min -15
_diffrn_reflns_limit_k_max 17
_diffrn_reflns_limit_k_min -17
_diffrn_reflns_limit_l_max 10
_diffrn_reflns_limit_l_min -9
_diffrn_reflns_number 4725
_diffrn_reflns_theta_full 27.48
_diffrn_reflns_theta_max 27.48
_diffrn_reflns_theta_min 2.30
_diffrn_standards_decay_% 0
_exptl_absorpt_coefficient_mu 0.149
_exptl_absorpt_correction_type none
_exptl_crystal_colour colorless
_exptl_crystal_density_diffrn 1.565
_exptl_crystal_density_method 'not measured'
_exptl_crystal_description block
_exptl_crystal_F_000 632
_exptl_crystal_size_max 0.45
_exptl_crystal_size_mid 0.3
_exptl_crystal_size_min 0.2
_refine_diff_density_max 0.179
_refine_diff_density_min -0.141
_refine_diff_density_rms 0.037
_refine_ls_extinction_method none
_refine_ls_goodness_of_fit_ref 1.061
_refine_ls_hydrogen_treatment refall
_refine_ls_matrix_type full
_refine_ls_number_parameters 118
_refine_ls_number_reflns 1530
_refine_ls_number_restraints 0
_refine_ls_restrained_S_all 1.061
_refine_ls_R_factor_all 0.0748
_refine_ls_R_factor_gt 0.0496
_refine_ls_shift/su_max 0.000
_refine_ls_shift/su_mean 0.000
_refine_ls_structure_factor_coef Fsqd
_refine_ls_weighting_details 'calc w==1/[\s^2^(Fo^2^)+(0.0374P)^2^+1.0889P] where P==(Fo^2^+2Fc^2^)/3'
_refine_ls_weighting_scheme calc
_refine_ls_wR_factor_gt 0.1084
_refine_ls_wR_factor_ref 0.1209
_reflns_number_gt 1083
_reflns_number_total 1530
_reflns_threshold_expression I>2\s(I)
_cod_data_source_file b207102a.txt
_cod_data_source_block (1)
_cod_depositor_comments
;
The following automatic conversions were performed:
'_symmetry_cell_setting' value 'Monoclinic' changed to 'monoclinic'
according to '/home/saulius/struct/CIF-dictionaries/cif_core.dic'
dictionary named 'cif_core.dic' version 2.4.1 from 2010-06-29.

Automatic conversion script
Id: cif_fix_enum 1527 2010-12-29 10:47:43Z saulius 
;
_cod_database_code 7050995

loop_
_symmetry_equiv_pos_as_xyz
'x, y, z'
'-x, y, -z+1/2'
'x+1/2, y+1/2, z'
'-x+1/2, y+1/2, -z+1/2'
'-x, -y, -z'
'x, -y, z-1/2'
'-x+1/2, -y+1/2, -z'
'x+1/2, -y+1/2, z-1/2'

loop_
_atom_site_label
_atom_site_type_symbol
_atom_site_fract_x
_atom_site_fract_y
_atom_site_fract_z
_atom_site_U_iso_or_equiv
_atom_site_adp_type
_atom_site_occupancy
_atom_site_symmetry_multiplicity
_atom_site_calc_flag
_atom_site_refinement_flags
_atom_site_disorder_assembly
_atom_site_disorder_group
C1 C 0.5000 0.11823(19) 0.7500 0.0437(6) Uani 1 2 d S . .
C2 C 0.55857(16) 0.16880(15) 0.6450(2) 0.0428(4) Uani 1 1 d . . .
C3 C 0.55947(15) 0.27102(14) 0.6454(2) 0.0398(4) Uani 1 1 d . . .
C4 C 0.5000 0.32207(18) 0.7500 0.0381(6) Uani 1 2 d S . .
F1 F 0.5000 0.01867(12) 0.7500 0.0654(5) Uani 1 2 d S . .
F2 F 0.61451(12) 0.11958(10) 0.54028(16) 0.0651(4) Uani 1 1 d . . .
F3 F 0.61805(11) 0.32049(10) 0.54476(15) 0.0604(4) Uani 1 1 d . . .
F4 F 0.5000 0.42154(11) 0.7500 0.0553(5) Uani 1 2 d S . .
C11 C 0.27045(17) 0.11705(15) 0.4488(3) 0.0447(5) Uani 1 1 d . . .
H11 H 0.306(2) 0.0833(17) 0.376(3) 0.057(7) Uiso 1 1 d . . .
C12 C 0.21116(19) 0.07087(16) 0.5572(3) 0.0531(6) Uani 1 1 d . . .
H12 H 0.206(2) -0.0017(19) 0.561(3) 0.060(6) Uiso 1 1 d . . .
C13 C 0.15703(19) 0.12595(17) 0.6659(3) 0.0520(5) Uani 1 1 d . . .
H13 H 0.116(2) 0.0938(18) 0.740(3) 0.069(7) Uiso 1 1 d . . .
C14 C 0.16150(16) 0.22692(16) 0.6657(2) 0.0447(5) Uani 1 1 d . . .
H14 H 0.124(2) 0.2663(16) 0.743(3) 0.056(6) Uiso 1 1 d . . .
C15 C 0.22224(14) 0.27807(13) 0.55507(19) 0.0345(4) Uani 1 1 d . . .

loop_
_atom_site_aniso_label
_atom_site_aniso_U_11
_atom_site_aniso_U_22
_atom_site_aniso_U_33
_atom_site_aniso_U_23
_atom_site_aniso_U_13
_atom_site_aniso_U_12
C1 0.0466(15) 0.0312(13) 0.0500(15) 0.000 -0.0065(12) 0.000
C2 0.0408(10) 0.0443(11) 0.0419(10) -0.0085(9) -0.0006(8) 0.0039(8)
C3 0.0345(9) 0.0467(11) 0.0372(9) 0.0028(8) 0.0006(7) -0.0079(8)
C4 0.0341(13) 0.0332(13) 0.0441(14) 0.000 -0.0064(11) 0.000
F1 0.0772(13) 0.0326(9) 0.0832(13) 0.000 -0.0030(10) 0.000
F2 0.0674(9) 0.0672(9) 0.0625(8) -0.0231(6) 0.0149(6) 0.0080(6)
F3 0.0599(8) 0.0666(8) 0.0567(7) 0.0072(6) 0.0156(6) -0.0151(6)
F4 0.0574(10) 0.0321(8) 0.0729(11) 0.000 -0.0059(8) 0.000
C11 0.0440(11) 0.0397(11) 0.0480(11) -0.0063(9) -0.0038(9) 0.0031(8)
C12 0.0561(13) 0.0358(11) 0.0621(13) 0.0077(10) -0.0131(10) -0.0100(9)
C13 0.0456(12) 0.0589(13) 0.0504(12) 0.0159(10) 0.0023(9) -0.0147(10)
C14 0.0375(10) 0.0576(13) 0.0389(10) 0.0023(9) 0.0049(8) -0.0007(9)
C15 0.0295(9) 0.0379(9) 0.0344(9) 0.0005(7) -0.0024(7) -0.0012(7)

loop_
_atom_type_symbol
_atom_type_description
_atom_type_scat_dispersion_real
_atom_type_scat_dispersion_imag
_atom_type_scat_source
C C 0.0033 0.0016 'International Tables Vol C Tables 4.2.6.8 and 6.1.1.4'
H H 0.0000 0.0000 'International Tables Vol C Tables 4.2.6.8 and 6.1.1.4'
F F 0.0171 0.0103 'International Tables Vol C Tables 4.2.6.8 and 6.1.1.4'

loop_
_geom_angle_atom_site_label_1
_geom_angle_atom_site_label_2
_geom_angle_atom_site_label_3
_geom_angle
_geom_angle_site_symmetry_1
_geom_angle_site_symmetry_3
_geom_angle_publ_flag
F1 C1 C2 119.88(12) . 2_656 ?
F1 C1 C2 119.88(12) . . ?
C2 C1 C2 120.2(2) 2_656 . ?
F2 C2 C1 120.42(18) . . ?
F2 C2 C3 119.52(18) . . ?
C1 C2 C3 120.06(18) . . ?
F3 C3 C4 120.01(18) . . ?
F3 C3 C2 120.15(17) . . ?
C4 C3 C2 119.84(18) . . ?
F4 C4 C3 120.02(12) . 2_656 ?
F4 C4 C3 120.02(12) . . ?
C3 C4 C3 120.0(2) 2_656 . ?
C12 C11 C15 120.5(2) . 7_556 ?
C12 C11 H11 122.5(15) . . ?
C15 C11 H11 117.0(15) 7_556 . ?
C11 C12 C13 120.6(2) . . ?
C11 C12 H12 120.8(14) . . ?
C13 C12 H12 118.6(14) . . ?
C14 C13 C12 120.7(2) . . ?
C14 C13 H13 119.1(16) . . ?
C12 C13 H13 120.1(15) . . ?
C13 C14 C15 120.57(19) . . ?
C13 C14 H14 121.0(13) . . ?
C15 C14 H14 118.4(13) . . ?
C11 C15 C15 118.9(2) 7_556 7_556 ?
C11 C15 C14 122.42(18) 7_556 . ?
C15 C15 C14 118.7(2) 7_556 . ?

loop_
_geom_bond_atom_site_label_1
_geom_bond_atom_site_label_2
_geom_bond_distance
_geom_bond_site_symmetry_2
_geom_bond_publ_flag
C1 F1 1.345(3) . ?
C1 C2 1.371(2) 2_656 ?
C1 C2 1.371(2) . ?
C2 F2 1.342(2) . ?
C2 C3 1.381(3) . ?
C3 F3 1.338(2) . ?
C3 C4 1.378(2) . ?
C4 F4 1.344(3) . ?
C4 C3 1.378(2) 2_656 ?
C11 C12 1.369(3) . ?
C11 C15 1.420(3) 7_556 ?
C11 H11 0.90(2) . ?
C12 C13 1.395(3) . ?
C12 H12 0.98(3) . ?
C13 C14 1.365(3) . ?
C13 H13 0.94(3) . ?
C14 C15 1.423(3) . ?
C14 H14 0.99(2) . ?
C15 C11 1.420(3) 7_556 ?
C15 C15 1.420(3) 7_556 ?
